data_2015924
loop_
_publ_author_name
'Fernando Casta\~neda'
'Carolina Jullian'
'Clifford A. Bunton'
'Mar\'ia Teresa Garland'
'Ricardo Baggio'

_publ_section_title
;
 Differences in the crystal structures of two dialkyl diester
 triphenylphosphonium ylids
;
_journal_coeditor_code SQ3064
_journal_issue 4
_journal_name_full 'Acta Crystallographica Section C'
_journal_page_first o267
_journal_page_last o270
_journal_paper_doi 10.1107/S0108270107010542
_journal_volume 63
_journal_year 2007
_chemical_formula_iupac 'C23 H21 O4 P'
_chemical_formula_moiety 'C23 H21 O4 P'
_chemical_formula_sum 'C23 H21 O4 P'
_chemical_formula_weight 392.37
_chemical_name_systematic
;
dimethyl 2-(triphenylphosphoranylidene)malonate
;
_space_group_IT_number 14
_symmetry_cell_setting monoclinic
_symmetry_space_group_name_Hall '-P 2yn'
_symmetry_space_group_name_H-M 'P 1 21/n 1'
_atom_sites_solution_hydrogens geom
_atom_sites_solution_primary direct
_atom_sites_solution_secondary difmap
_audit_creation_method SHELXL97
_cell_angle_alpha 90.00
_cell_angle_beta 92.7340(10)
_cell_angle_gamma 90.00
_cell_formula_units_Z 8
_cell_length_a 10.1031(8)
_cell_length_b 14.6961(11)
_cell_length_c 26.756(2)
_cell_measurement_reflns_used 6277
_cell_measurement_temperature 273(2)
_cell_measurement_theta_max 26.52
_cell_measurement_theta_min 2.28
_cell_volume 3968.1(5)
_computing_cell_refinement 'SAINT-NT (Bruker, 2001 )'
_computing_data_collection 'SMART-NT (Bruker, 2001)'
_computing_data_reduction SAINT-NT
_computing_molecular_graphics 'SHELXTL-NT (Bruker, 2001)'
_computing_publication_material 'SHELXTL-NT and PLATON (Spek, 2003)'
_computing_structure_refinement 'SHELXL97 (Sheldrick, 1997)'
_computing_structure_solution 'SHELXS97 (Sheldrick, 1997)'
_diffrn_ambient_temperature 273(2)
_diffrn_measured_fraction_theta_full 1.000
_diffrn_measured_fraction_theta_max 0.928
_diffrn_measurement_device_type 'Bruker SMART CCD area-detector'
_diffrn_measurement_method '\f and \w'
_diffrn_radiation_monochromator graphite
_diffrn_radiation_source 'fine-focus sealed tube'
_diffrn_radiation_type MoK\a
_diffrn_radiation_wavelength 0.71073
_diffrn_reflns_av_R_equivalents 0.0402
_diffrn_reflns_av_sigmaI/netI 0.0433
_diffrn_reflns_limit_h_max 13
_diffrn_reflns_limit_h_min -13
_diffrn_reflns_limit_k_max 19
_diffrn_reflns_limit_k_min -19
_diffrn_reflns_limit_l_max 33
_diffrn_reflns_limit_l_min -34
_diffrn_reflns_number 33032
_diffrn_reflns_theta_full 25.00
_diffrn_reflns_theta_max 28.08
_diffrn_reflns_theta_min 1.58
_diffrn_standards_number 0
_exptl_absorpt_coefficient_mu 0.165
_exptl_absorpt_correction_type none
_exptl_crystal_colour colourless
_exptl_crystal_density_diffrn 1.314
_exptl_crystal_density_method 'not measured'
_exptl_crystal_description block
_exptl_crystal_F_000 1648
_exptl_crystal_size_max 0.18
_exptl_crystal_size_mid 0.18
_exptl_crystal_size_min 0.16
_refine_diff_density_max 0.442
_refine_diff_density_min -0.234
_refine_ls_extinction_method none
_refine_ls_goodness_of_fit_ref 1.037
_refine_ls_hydrogen_treatment constr
_refine_ls_matrix_type full
_refine_ls_number_parameters 509
_refine_ls_number_reflns 8973
_refine_ls_number_restraints 0
_refine_ls_restrained_S_all 1.037
_refine_ls_R_factor_all 0.0825
_refine_ls_R_factor_gt 0.0560
_refine_ls_shift/su_max 0.000
_refine_ls_shift/su_mean 0.000
_refine_ls_structure_factor_coef Fsqd
_refine_ls_weighting_details 'calc w = 1/[\s^2^(Fo^2^)+(0.0708P)^2^+0.4925P] where P=(Fo^2^+2Fc^2^)/3'
_refine_ls_weighting_scheme calc
_refine_ls_wR_factor_gt 0.1307
_refine_ls_wR_factor_ref 0.1451
_reflns_number_gt 6466
_reflns_number_total 8973
_reflns_threshold_expression I>2\s(I)
_cod_data_source_file sq3064.cif
_cod_data_source_block II
_cod_database_code 2015924
_cod_database_fobs_code 2015924

loop_
_symmetry_equiv_pos_as_xyz
'x, y, z'
'-x+1/2, y+1/2, -z+1/2'
'-x, -y, -z'
'x-1/2, -y-1/2, z-1/2'

loop_
_atom_site_type_symbol
_atom_site_label
_atom_site_fract_x
_atom_site_fract_y
_atom_site_fract_z
_atom_site_U_iso_or_equiv
_atom_site_adp_type
_atom_site_calc_flag
_atom_site_refinement_flags
_atom_site_occupancy
P P1 0.61745(5) 0.36378(3) 0.213009(19) 0.03310(14) Uani d . 1
O O1 0.48785(14) 0.20077(10) 0.24484(6) 0.0493(4) Uani d . 1
O O2 0.28520(15) 0.25678(12) 0.25339(9) 0.0748(6) Uani d . 1
O O3 0.49442(13) 0.50540(9) 0.26611(6) 0.0440(4) Uani d . 1
O O4 0.28666(13) 0.45071(11) 0.26383(6) 0.0546(4) Uani d . 1
C C1 0.46488(18) 0.35641(13) 0.24016(8) 0.0358(4) Uani d . 1
C C2 0.4000(2) 0.27085(14) 0.24599(8) 0.0417(5) Uani d . 1
C C4 0.4335(3) 0.11157(16) 0.23834(12) 0.0723(8) Uani d . 1
H H4A 0.3830 0.0964 0.2667 0.108 Uiso calc R 1
H H4B 0.5041 0.0684 0.2355 0.108 Uiso calc R 1
H H4C 0.3769 0.1100 0.2085 0.108 Uiso calc R 1
C C3 0.40225(19) 0.43837(14) 0.25703(7) 0.0386(5) Uani d . 1
C C5 0.4449(2) 0.59640(15) 0.27014(10) 0.0592(7) Uani d . 1
H H5A 0.3888 0.6104 0.2412 0.089 Uiso calc R 1
H H5B 0.5179 0.6383 0.2723 0.089 Uiso calc R 1
H H5C 0.3950 0.6015 0.2997 0.089 Uiso calc R 1
C C11 0.6213(2) 0.46969(14) 0.17900(8) 0.0396(5) Uani d . 1
C C12 0.5114(2) 0.49521(16) 0.14906(9) 0.0527(6) Uani d . 1
H H12 0.4384 0.4567 0.1457 0.063 Uiso calc R 1
C C13 0.5104(3) 0.57792(18) 0.12430(10) 0.0654(7) Uani d . 1
H H13 0.4375 0.5942 0.1037 0.079 Uiso calc R 1
C C14 0.6163(4) 0.63587(18) 0.12996(11) 0.0749(9) Uani d . 1
H H14 0.6152 0.6914 0.1133 0.090 Uiso calc R 1
C C15 0.7231(3) 0.61196(19) 0.16006(12) 0.0762(9) Uani d . 1
H H15 0.7939 0.6520 0.1645 0.091 Uiso calc R 1
C C16 0.7273(2) 0.52880(16) 0.18413(10) 0.0557(6) Uani d . 1
H H16 0.8018 0.5126 0.2039 0.067 Uiso calc R 1
C C21 0.75894(19) 0.36174(13) 0.25651(8) 0.0363(4) Uani d . 1
C C22 0.7401(2) 0.37376(14) 0.30691(8) 0.0435(5) Uani d . 1
H H22 0.6550 0.3808 0.3181 0.052 Uiso calc R 1
C C23 0.8478(2) 0.37534(16) 0.34048(9) 0.0552(6) Uani d . 1
H H23 0.8354 0.3845 0.3743 0.066 Uiso calc R 1
C C24 0.9737(2) 0.36343(17) 0.32413(10) 0.0591(7) Uani d . 1
H H24 1.0459 0.3640 0.3471 0.071 Uiso calc R 1
C C25 0.9937(2) 0.35075(16) 0.27457(10) 0.0555(6) Uani d . 1
H H25 1.0790 0.3423 0.2638 0.067 Uiso calc R 1
C C26 0.8873(2) 0.35046(15) 0.24052(9) 0.0488(6) Uani d . 1
H H26 0.9010 0.3427 0.2067 0.059 Uiso calc R 1
C C31 0.64474(19) 0.27403(14) 0.16818(8) 0.0377(5) Uani d . 1
C C32 0.7124(2) 0.19526(15) 0.18286(9) 0.0481(5) Uani d . 1
H H32 0.7452 0.1890 0.2157 0.058 Uiso calc R 1
C C33 0.7310(3) 0.12633(17) 0.14887(10) 0.0603(7) Uani d . 1
H H33 0.7773 0.0742 0.1589 0.072 Uiso calc R 1
C C34 0.6818(2) 0.13439(18) 0.10054(10) 0.0608(7) Uani d . 1
H H34 0.6929 0.0871 0.0780 0.073 Uiso calc R 1
C C35 0.6162(2) 0.21184(18) 0.08521(9) 0.0601(7) Uani d . 1
H H35 0.5838 0.2175 0.0522 0.072 Uiso calc R 1
C C36 0.5984(2) 0.28166(16) 0.11895(9) 0.0507(6) Uani d . 1
H H36 0.5546 0.3344 0.1083 0.061 Uiso calc R 1
P P2 0.14040(5) 0.23867(3) 0.019001(19) 0.03339(14) Uani d . 1
O O5 0.26852(13) 0.39912(9) -0.01229(6) 0.0471(4) Uani d . 1
O O6 0.47910(14) 0.35080(10) -0.00490(7) 0.0549(4) Uani d . 1
O O7 0.48632(13) 0.17156(10) -0.03133(6) 0.0451(4) Uani d . 1
O O8 0.29961(14) 0.09048(9) -0.02638(6) 0.0472(4) Uani d . 1
C C6 0.29971(18) 0.24510(13) -0.00282(7) 0.0347(4) Uani d . 1
C C7 0.36227(19) 0.33301(14) -0.00618(8) 0.0382(5) Uani d . 1
C C8 0.35766(19) 0.16273(14) -0.02024(7) 0.0351(4) Uani d . 1
C C9 0.3135(3) 0.49158(15) -0.00870(12) 0.0702(8) Uani d . 1
H H9A 0.3695 0.4989 0.0210 0.105 Uiso calc R 1
H H9B 0.2385 0.5315 -0.0073 0.105 Uiso calc R 1
H H9C 0.3625 0.5063 -0.0375 0.105 Uiso calc R 1
C C10 0.5552(2) 0.09001(15) -0.04373(9) 0.0513(6) Uani d . 1
H H10A 0.5767 0.0561 -0.0138 0.077 Uiso calc R 1
H H10B 0.6353 0.1055 -0.0597 0.077 Uiso calc R 1
H H10C 0.4999 0.0538 -0.0661 0.077 Uiso calc R 1
C C41 0.1214(2) 0.13296(13) 0.05190(7) 0.0371(4) Uani d . 1
C C42 0.2244(2) 0.10326(15) 0.08454(8) 0.0468(5) Uani d . 1
H H42 0.3035 0.1357 0.0871 0.056 Uiso calc R 1
C C43 0.2090(3) 0.02589(15) 0.11297(9) 0.0531(6) Uani d . 1
H H43 0.2772 0.0068 0.1351 0.064 Uiso calc R 1
C C44 0.0930(3) -0.02296(16) 0.10852(9) 0.0568(6) Uani d . 1
H H44 0.0829 -0.0749 0.1278 0.068 Uiso calc R 1
C C45 -0.0076(2) 0.00419(16) 0.07597(9) 0.0543(6) Uani d . 1
H H45 -0.0851 -0.0298 0.0728 0.065 Uiso calc R 1
C C46 0.0057(2) 0.08215(14) 0.04764(8) 0.0435(5) Uani d . 1
H H46 -0.0633 0.1006 0.0257 0.052 Uiso calc R 1
C C51 0.01025(19) 0.25060(13) -0.02921(8) 0.0365(4) Uani d . 1
C C52 0.0442(2) 0.25322(14) -0.07856(8) 0.0418(5) Uani d . 1
H H52 0.1323 0.2464 -0.0864 0.050 Uiso calc R 1
C C53 -0.0517(2) 0.26588(16) -0.11641(9) 0.0520(6) Uani d . 1
H H53 -0.0279 0.2672 -0.1495 0.062 Uiso calc R 1
C C54 -0.1818(2) 0.27657(16) -0.10534(10) 0.0568(6) Uani d . 1
H H54 -0.2459 0.2855 -0.1310 0.068 Uiso calc R 1
C C55 -0.2179(2) 0.27408(16) -0.05650(10) 0.0551(6) Uani d . 1
H H55 -0.3063 0.2810 -0.0491 0.066 Uiso calc R 1
C C56 -0.1227(2) 0.26128(15) -0.01841(9) 0.0471(5) Uani d . 1
H H56 -0.1473 0.2598 0.0146 0.057 Uiso calc R 1
C C61 0.1127(2) 0.32753(14) 0.06472(8) 0.0386(5) Uani d . 1
C C62 0.0396(2) 0.40447(16) 0.05198(9) 0.0541(6) Uani d . 1
H H62 0.0013 0.4105 0.0198 0.065 Uiso calc R 1
C C63 0.0232(3) 0.47256(19) 0.08692(11) 0.0701(8) Uani d . 1
H H63 -0.0270 0.5238 0.0784 0.084 Uiso calc R 1
C C64 0.0807(3) 0.4644(2) 0.13388(11) 0.0704(8) Uani d . 1
H H64 0.0709 0.5108 0.1570 0.084 Uiso calc R 1
C C65 0.1523(3) 0.3890(2) 0.14717(10) 0.0657(7) Uani d . 1
H H65 0.1904 0.3836 0.1794 0.079 Uiso calc R 1
C C66 0.1682(2) 0.32040(17) 0.11259(8) 0.0521(6) Uani d . 1
H H66 0.2169 0.2689 0.1218 0.063 Uiso calc R 1

loop_
_atom_site_aniso_label
_atom_site_aniso_U_11
_atom_site_aniso_U_22
_atom_site_aniso_U_33
_atom_site_aniso_U_12
_atom_site_aniso_U_13
_atom_site_aniso_U_23
P1 0.0283(3) 0.0337(3) 0.0373(3) 0.0004(2) 0.0021(2) 0.0015(2)
O1 0.0384(8) 0.0368(8) 0.0732(11) -0.0006(6) 0.0053(7) 0.0083(7)
O2 0.0349(9) 0.0505(10) 0.1404(18) -0.0066(7) 0.0190(10) 0.0102(11)
O3 0.0344(8) 0.0384(8) 0.0595(10) -0.0022(6) 0.0044(7) -0.0087(7)
O4 0.0309(8) 0.0565(10) 0.0773(12) 0.0005(7) 0.0098(7) -0.0159(8)
C1 0.0276(10) 0.0372(11) 0.0425(12) -0.0019(8) 0.0022(8) -0.0006(9)
C2 0.0331(11) 0.0430(12) 0.0489(13) -0.0007(9) 0.0005(9) 0.0066(10)
C4 0.0665(18) 0.0385(14) 0.111(2) -0.0067(12) -0.0016(16) 0.0104(14)
C3 0.0307(10) 0.0455(12) 0.0395(11) -0.0014(9) 0.0014(9) -0.0025(9)
C5 0.0559(15) 0.0416(14) 0.0804(19) -0.0001(11) 0.0068(13) -0.0079(12)
C11 0.0400(11) 0.0388(12) 0.0405(12) 0.0020(9) 0.0070(9) 0.0026(9)
C12 0.0583(15) 0.0467(14) 0.0529(15) 0.0063(11) 0.0020(11) 0.0063(11)
C13 0.086(2) 0.0529(16) 0.0576(16) 0.0204(14) 0.0003(14) 0.0127(12)
C14 0.116(3) 0.0428(15) 0.0674(19) 0.0037(16) 0.0219(18) 0.0169(13)
C15 0.096(2) 0.0527(17) 0.081(2) -0.0266(15) 0.0141(18) 0.0153(15)
C16 0.0531(14) 0.0501(14) 0.0643(16) -0.0120(11) 0.0079(12) 0.0099(12)
C21 0.0305(10) 0.0361(11) 0.0420(12) -0.0005(8) -0.0004(8) 0.0016(9)
C22 0.0374(11) 0.0467(13) 0.0463(13) 0.0004(9) 0.0012(9) 0.0014(10)
C23 0.0559(15) 0.0621(16) 0.0463(14) 0.0013(12) -0.0099(11) -0.0028(11)
C24 0.0472(14) 0.0633(17) 0.0649(17) -0.0018(11) -0.0179(12) -0.0018(13)
C25 0.0296(11) 0.0609(16) 0.0758(18) 0.0007(10) -0.0012(11) -0.0012(13)
C26 0.0348(11) 0.0588(15) 0.0529(14) 0.0009(10) 0.0051(10) -0.0022(11)
C31 0.0335(10) 0.0388(11) 0.0408(12) 0.0006(8) 0.0024(9) -0.0029(9)
C32 0.0498(13) 0.0459(13) 0.0482(13) 0.0087(10) -0.0012(10) -0.0024(10)
C33 0.0632(16) 0.0458(14) 0.0714(18) 0.0138(12) -0.0013(13) -0.0098(12)
C34 0.0584(16) 0.0615(16) 0.0624(17) 0.0047(12) 0.0028(13) -0.0244(13)
C35 0.0608(15) 0.0728(18) 0.0458(14) 0.0064(13) -0.0073(11) -0.0154(13)
C36 0.0516(13) 0.0516(14) 0.0485(14) 0.0070(11) -0.0021(11) -0.0035(11)
P2 0.0311(3) 0.0332(3) 0.0360(3) -0.0008(2) 0.0028(2) 0.0007(2)
O5 0.0356(8) 0.0338(8) 0.0721(11) 0.0006(6) 0.0047(7) 0.0061(7)
O6 0.0321(8) 0.0422(9) 0.0902(13) -0.0053(6) 0.0001(8) 0.0035(8)
O7 0.0337(8) 0.0427(8) 0.0597(10) 0.0001(6) 0.0106(7) -0.0071(7)
O8 0.0445(9) 0.0374(8) 0.0604(10) -0.0076(7) 0.0089(7) -0.0073(7)
C6 0.0300(10) 0.0340(11) 0.0402(11) -0.0020(8) 0.0028(8) 0.0015(8)
C7 0.0336(11) 0.0377(11) 0.0432(12) -0.0017(9) 0.0003(9) 0.0031(9)
C8 0.0332(10) 0.0397(11) 0.0324(11) -0.0007(9) 0.0019(8) 0.0033(8)
C9 0.0587(16) 0.0330(13) 0.120(3) -0.0014(11) 0.0099(16) 0.0009(14)
C10 0.0442(13) 0.0505(14) 0.0598(15) 0.0107(10) 0.0085(11) -0.0033(11)
C41 0.0388(11) 0.0366(11) 0.0364(11) 0.0004(9) 0.0072(9) 0.0011(8)
C42 0.0459(13) 0.0464(13) 0.0482(13) 0.0010(10) 0.0028(10) 0.0050(10)
C43 0.0684(16) 0.0454(14) 0.0455(13) 0.0115(12) 0.0030(11) 0.0055(11)
C44 0.0817(18) 0.0354(13) 0.0548(15) -0.0013(12) 0.0188(13) 0.0046(11)
C45 0.0605(15) 0.0421(13) 0.0615(16) -0.0126(11) 0.0165(13) -0.0022(11)
C46 0.0442(12) 0.0392(12) 0.0475(13) -0.0038(9) 0.0078(10) -0.0005(9)
C51 0.0341(10) 0.0327(11) 0.0425(12) 0.0007(8) 0.0009(9) 0.0016(9)
C52 0.0400(11) 0.0409(12) 0.0444(13) -0.0011(9) 0.0015(9) 0.0001(9)
C53 0.0604(15) 0.0509(14) 0.0438(13) -0.0018(11) -0.0068(11) 0.0021(10)
C54 0.0505(14) 0.0507(14) 0.0669(18) -0.0014(11) -0.0198(12) 0.0054(12)
C55 0.0349(12) 0.0493(14) 0.0806(19) 0.0008(10) -0.0030(12) 0.0063(12)
C56 0.0378(12) 0.0489(13) 0.0550(14) 0.0025(10) 0.0054(10) 0.0043(10)
C61 0.0371(11) 0.0395(11) 0.0397(12) -0.0027(9) 0.0060(9) -0.0033(9)
C62 0.0626(15) 0.0486(14) 0.0510(14) 0.0124(11) 0.0008(11) -0.0077(11)
C63 0.082(2) 0.0580(17) 0.0704(19) 0.0196(14) 0.0062(15) -0.0152(14)
C64 0.0803(19) 0.0687(19) 0.0630(18) 0.0000(15) 0.0136(15) -0.0270(15)
C65 0.0695(18) 0.082(2) 0.0457(15) -0.0074(15) 0.0018(13) -0.0160(13)
C66 0.0526(14) 0.0580(15) 0.0454(14) 0.0031(11) -0.0011(11) -0.0056(11)

loop_
_atom_type_symbol
_atom_type_description
_atom_type_scat_dispersion_real
_atom_type_scat_dispersion_imag
_atom_type_scat_source
C C 0.0033 0.0016 'International Tables Vol C Tables 4.2.6.8 and 6.1.1.4'
H H 0.0000 0.0000 'International Tables Vol C Tables 4.2.6.8 and 6.1.1.4'
O O 0.0106 0.0060 'International Tables Vol C Tables 4.2.6.8 and 6.1.1.4'
P P 0.1023 0.0942 'International Tables Vol C Tables 4.2.6.8 and 6.1.1.4'

loop_
_geom_angle_atom_site_label_1
_geom_angle_atom_site_label_2
_geom_angle_atom_site_label_3
_geom_angle
C1 P1 C21 114.92(10)
C1 P1 C11 107.80(9)
C21 P1 C11 107.75(9)
C1 P1 C31 113.39(9)
C21 P1 C31 105.93(9)
C11 P1 C31 106.64(10)
C1 P1 O3 54.45(7)
C21 P1 O3 92.40(7)
C11 P1 O3 68.94(7)
C31 P1 O3 161.51(7)
C1 P1 O1 53.10(7)
C21 P1 O1 98.81(7)
C11 P1 O1 152.66(7)
C31 P1 O1 71.08(7)
O3 P1 O1 104.23(5)
C2 O1 C4 116.74(17)
C2 O1 P1 71.53(11)
C4 O1 P1 154.86(16)
C2 O2 O4 81.05(13)
C3 O3 C5 116.61(16)
C3 O3 P1 72.19(10)
C5 O3 P1 152.12(14)
C3 O4 O2 80.55(13)
C2 C1 C3 119.32(17)
C2 C1 P1 121.38(15)
C3 C1 P1 119.30(14)
O2 C2 O1 120.55(19)
O2 C2 C1 128.3(2)
O1 C2 C1 111.10(17)
O1 C4 H4A 109.5
O1 C4 H4B 109.5
H4A C4 H4B 109.5
O1 C4 H4C 109.5
H4A C4 H4C 109.5
H4B C4 H4C 109.5
O4 C3 O3 121.40(19)
O4 C3 C1 128.02(19)
O3 C3 C1 110.57(16)
O3 C5 H5A 109.5
O3 C5 H5B 109.5
H5A C5 H5B 109.5
O3 C5 H5C 109.5
H5A C5 H5C 109.5
H5B C5 H5C 109.5
C16 C11 C12 118.8(2)
C16 C11 P1 121.89(17)
C12 C11 P1 119.17(17)
C13 C12 C11 120.0(2)
C13 C12 H12 120.0
C11 C12 H12 120.0
C14 C13 C12 120.4(3)
C14 C13 H13 119.8
C12 C13 H13 119.8
C15 C14 C13 119.8(2)
C15 C14 H14 120.1
C13 C14 H14 120.1
C14 C15 C16 120.7(3)
C14 C15 H15 119.7
C16 C15 H15 119.7
C11 C16 C15 120.3(2)
C11 C16 H16 119.9
C15 C16 H16 119.9
C22 C21 C26 119.20(19)
C22 C21 P1 119.12(15)
C26 C21 P1 121.66(16)
C23 C22 C21 119.8(2)
C23 C22 H22 120.1
C21 C22 H22 120.1
C24 C23 C22 120.3(2)
C24 C23 H23 119.9
C22 C23 H23 119.9
C25 C24 C23 120.5(2)
C25 C24 H24 119.7
C23 C24 H24 119.7
C24 C25 C26 119.8(2)
C24 C25 H25 120.1
C26 C25 H25 120.1
C25 C26 C21 120.3(2)
C25 C26 H26 119.8
C21 C26 H26 119.8
C36 C31 C32 118.5(2)
C36 C31 P1 121.09(16)
C32 C31 P1 120.46(16)
C33 C32 C31 120.4(2)
C33 C32 H32 119.8
C31 C32 H32 119.8
C34 C33 C32 120.3(2)
C34 C33 H33 119.9
C32 C33 H33 119.9
C33 C34 C35 120.2(2)
C33 C34 H34 119.9
C35 C34 H34 119.9
C34 C35 C36 119.8(2)
C34 C35 H35 120.1
C36 C35 H35 120.1
C31 C36 C35 120.9(2)
C31 C36 H36 119.6
C35 C36 H36 119.6
C6 P2 C41 109.43(9)
C6 P2 C51 114.11(9)
C41 P2 C51 110.00(9)
C6 P2 C61 111.15(9)
C41 P2 C61 105.49(9)
C51 P2 C61 106.28(9)
C6 P2 O5 54.08(7)
C41 P2 O5 157.33(8)
C51 P2 O5 92.03(7)
C61 P2 O5 71.87(7)
C6 P2 O8 51.76(7)
C41 P2 O8 69.08(7)
C51 P2 O8 99.65(7)
C61 P2 O8 153.63(7)
O5 P2 O8 102.90(4)
C7 O5 C9 116.86(16)
C7 O5 P2 72.29(10)
C9 O5 P2 156.28(16)
C7 O6 O7 79.74(12)
C8 O7 C10 116.94(16)
C8 O7 O6 89.88(11)
C10 O7 O6 152.44(13)
C8 O8 P2 64.99(11)
C8 C6 C7 123.32(17)
C8 C6 P2 117.53(14)
C7 C6 P2 118.96(15)
O6 C7 O5 121.48(18)
O6 C7 C6 128.49(19)
O5 C7 C6 110.01(16)
O8 C8 O7 120.96(18)
O8 C8 C6 125.30(18)
O7 C8 C6 113.71(17)
O5 C9 H9A 109.5
O5 C9 H9B 109.5
H9A C9 H9B 109.5
O5 C9 H9C 109.5
H9A C9 H9C 109.5
H9B C9 H9C 109.5
O7 C10 H10A 109.5
O7 C10 H10B 109.5
H10A C10 H10B 109.5
O7 C10 H10C 109.5
H10A C10 H10C 109.5
H10B C10 H10C 109.5
C46 C41 C42 118.89(19)
C46 C41 P2 122.23(16)
C42 C41 P2 118.81(16)
C43 C42 C41 120.1(2)
C43 C42 H42 119.9
C41 C42 H42 119.9
C44 C43 C42 120.0(2)
C44 C43 H43 120.0
C42 C43 H43 120.0
C45 C44 C43 120.5(2)
C45 C44 H44 119.7
C43 C44 H44 119.7
C44 C45 C46 120.2(2)
C44 C45 H45 119.9
C46 C45 H45 119.9
C45 C46 C41 120.3(2)
C45 C46 H46 119.9
C41 C46 H46 119.9
C52 C51 C56 118.67(19)
C52 C51 P2 118.71(15)
C56 C51 P2 122.55(16)
C53 C52 C51 120.5(2)
C53 C52 H52 119.7
C51 C52 H52 119.7
C54 C53 C52 120.3(2)
C54 C53 H53 119.9
C52 C53 H53 119.9
C53 C54 C55 120.2(2)
C53 C54 H54 119.9
C55 C54 H54 119.9
C54 C55 C56 119.9(2)
C54 C55 H55 120.0
C56 C55 H55 120.0
C55 C56 C51 120.4(2)
C55 C56 H56 119.8
C51 C56 H56 119.8
C66 C61 C62 118.7(2)
C66 C61 P2 120.10(17)
C62 C61 P2 121.19(17)
C61 C62 C63 120.2(2)
C61 C62 H62 119.9
C63 C62 H62 119.9
C64 C63 C62 119.9(3)
C64 C63 H63 120.0
C62 C63 H63 120.0
C65 C64 C63 120.7(2)
C65 C64 H64 119.7
C63 C64 H64 119.7
C64 C65 C66 119.7(2)
C64 C65 H65 120.1
C66 C65 H65 120.1
C61 C66 C65 120.8(2)
C61 C66 H66 119.6
C65 C66 H66 119.6

loop_
_geom_bond_atom_site_label_1
_geom_bond_atom_site_label_2
_geom_bond_distance
_geom_bond_publ_flag
P1 C1 1.738(2) y
P1 C21 1.800(2) ?
P1 C11 1.804(2) ?
P1 C31 1.813(2) ?
O1 C2 1.361(2) y
O1 C4 1.429(3) y
O2 C2 1.204(2) y
O3 C3 1.369(2) y
O3 C5 1.434(3) y
O4 C3 1.204(2) y
C1 C2 1.430(3) y
C1 C3 1.443(3) y
C4 H4A 0.9600 ?
C4 H4B 0.9600 ?
C4 H4C 0.9600 ?
C5 H5A 0.9600 ?
C5 H5B 0.9600 ?
C5 H5C 0.9600 ?
C11 C16 1.380(3) ?
C11 C12 1.390(3) ?
C12 C13 1.384(3) ?
C12 H12 0.9300 ?
C13 C14 1.370(4) ?
C13 H13 0.9300 ?
C14 C15 1.361(4) ?
C14 H14 0.9300 ?
C15 C16 1.381(3) ?
C15 H15 0.9300 ?
C16 H16 0.9300 ?
C21 C22 1.382(3) ?
C21 C26 1.394(3) ?
C22 C23 1.378(3) ?
C22 H22 0.9300 ?
C23 C24 1.376(3) ?
C23 H23 0.9300 ?
C24 C25 1.363(4) ?
C24 H24 0.9300 ?
C25 C26 1.376(3) ?
C25 H25 0.9300 ?
C26 H26 0.9300 ?
C31 C36 1.382(3) ?
C31 C32 1.391(3) ?
C32 C33 1.380(3) ?
C32 H32 0.9300 ?
C33 C34 1.368(4) ?
C33 H33 0.9300 ?
C34 C35 1.370(3) ?
C34 H34 0.9300 ?
C35 C36 1.384(3) ?
C35 H35 0.9300 ?
C36 H36 0.9300 ?
P1 O3 2.8396(15) y
P1 O1 2.8784(15) y
O2 O4 2.864(2) y
P2 C6 1.7408(19) y
P2 C41 1.800(2) ?
P2 C51 1.806(2) ?
P2 C61 1.820(2) ?
O5 C7 1.361(2) y
O5 C9 1.434(3) y
O6 C7 1.208(2) y
O7 C8 1.353(2) y
O7 C10 1.433(2) y
O8 C8 1.220(2) y
C6 C8 1.432(3) y
C6 C7 1.443(3) y
C9 H9A 0.9600 ?
C9 H9B 0.9600 ?
C9 H9C 0.9600 ?
C10 H10A 0.9600 ?
C10 H10B 0.9600 ?
C10 H10C 0.9600 ?
C41 C46 1.387(3) ?
C41 C42 1.396(3) ?
C42 C43 1.381(3) ?
C42 H42 0.9300 ?
C43 C44 1.375(3) ?
C43 H43 0.9300 ?
C44 C45 1.366(3) ?
C44 H44 0.9300 ?
C45 C46 1.384(3) ?
C45 H45 0.9300 ?
C46 H46 0.9300 ?
C51 C52 1.380(3) ?
C51 C56 1.397(3) ?
C52 C53 1.380(3) ?
C52 H52 0.9300 ?
C53 C54 1.370(3) ?
C53 H53 0.9300 ?
C54 C55 1.374(4) ?
C54 H54 0.9300 ?
C55 C56 1.380(3) ?
C55 H55 0.9300 ?
C56 H56 0.9300 ?
C61 C66 1.378(3) ?
C61 C62 1.384(3) ?
C62 C63 1.385(3) ?
C62 H62 0.9300 ?
C63 C64 1.364(4) ?
C63 H63 0.9300 ?
C64 C65 1.361(4) ?
C64 H64 0.9300 ?
C65 C66 1.383(3) ?
C65 H65 0.9300 ?
C66 H66 0.9300 ?
P2 O5 2.8355(14) y
P2 O8 2.9985(15) y
O6 O7 2.729(2) y

loop_
_geom_hbond_atom_site_label_D
_geom_hbond_atom_site_label_H
_geom_hbond_atom_site_label_A
_geom_hbond_site_symmetry_A
_geom_hbond_distance_DH
_geom_hbond_distance_HA
_geom_hbond_distance_DA
_geom_hbond_angle_DHA
C25 H25 O2 1_655 0.93 2.46 3.326(3) 154.9
C35 H35 O7 . 0.93 2.49 3.377(3) 158.9

loop_
_geom_torsion_atom_site_label_1
_geom_torsion_atom_site_label_2
_geom_torsion_atom_site_label_3
_geom_torsion_atom_site_label_4
_geom_torsion
_geom_torsion_publ_flag
P1 C1 C2 O2 -162.0(2) y
P1 C1 C3 O4 158.20(19) y
P2 C6 C7 O6 154.6(2) y
P2 C6 C8 O8 8.8(3) y

loop_
_cod_related_entry_id
_cod_related_entry_database
_cod_related_entry_code
1 ChemSpider 550196
